data_1532381
loop_
_publ_author_name
'Xun, X.'
'Sleight, A.W.'
'Uma, S.'

_publ_section_title
;
 Synthesis and structure of Bi Mn P O5
;
_journal_name_full 'Journal of Alloys Compd.'
_journal_page_first 51
_journal_page_last 53
_journal_volume 338
_journal_year 2002
_chemical_formula_sum 'Bi Mn O5 P'
_chemical_name_systematic 'Bi Mn (P O4) O'
_space_group_IT_number 14
_symmetry_space_group_name_Hall '-P 2yn'
_symmetry_space_group_name_H-M 'P 1 21/n 1'
_cell_angle_alpha 90
_cell_angle_beta 109.19
_cell_angle_gamma 90
_cell_formula_units_Z 4
_cell_length_a 7.4339
_cell_length_b 11.356
_cell_length_c 5.3577
_cell_volume 427.161
_citation_journal_id_ASTM JALCEU
_cod_data_source_file Xun_JALCEU_2002_481.cif
_cod_data_source_block Bi1Mn1O5P1
_cod_original_cell_volume 427.1614
_cod_original_sg_symbol_Hall '-P 2ybc (x-z,y,z)'
_cod_original_formula_sum 'Bi1 Mn1 O5 P1'
_cod_database_code 1532381

loop_
_symmetry_equiv_pos_as_xyz
x,y,z
-x+1/2,y+1/2,-z+1/2
-x,-y,-z
x-1/2,-y-1/2,z-1/2

loop_
_atom_site_label
_atom_site_type_symbol
_atom_site_fract_x
_atom_site_fract_y
_atom_site_fract_z
_atom_site_occupancy
_atom_site_U_iso_or_equiv
O5 O-2 0.0951 0.3272 -0.016 1 0.0
O2 O-2 -0.0138 0.228 0.317 1 0.0
O4 O-2 0.9845 0.0223 0.749 1 0.0
Bi1 Bi+3 0.1872 0.0952 0.1199 1 0.0
O3 O-2 0.8271 0.4181 0.1091 1 0.0
Mn1 Mn+2 0.809 0.0887 0.364 1 0.0
O1 O-2 0.1605 0.4224 0.4326 1 0.0
P1 P+5 0.0185 0.3514 0.208 1 0.0
